data_9009934
loop_
_publ_author_name
'Suesse P'

_publ_section_title
;
 Die kristallstruktur des botryogens
 Locality: Quetena, Chile
;
_journal_name_full Naturwissenschaften
_journal_page_first 139
_journal_page_last 139
_journal_volume 54
_journal_year 1967
_chemical_formula_sum 'Fe1.08 H14 Mg0.2 Mn0.25 O16 S2 Zn0.47'
_chemical_name_mineral Botryogen
_space_group_IT_number 14
_symmetry_space_group_name_Hall '-P 2yn'
_symmetry_space_group_name_H-M 'P 1 21/n 1'
_cell_angle_alpha 90
_cell_angle_beta 100.00
_cell_angle_gamma 90
_cell_length_a 10.51
_cell_length_b 17.85
_cell_length_c 7.14
_cell_formula_units_Z 4
_cell_volume 1319.139
_cod_original_formula_sum 'Fe1.08 Zn.47 Mn.25 Mg.2 S2 O16 H14'
_cod_database_code 9009934

loop_
_symmetry_equiv_pos_as_xyz
x,y,z
1/2+x,1/2-y,1/2+z
1/2-x,1/2+y,1/2-z
-x,-y,-z

loop_
_atom_site_type_symbol
_atom_site_label
_atom_site_fract_x
_atom_site_fract_y
_atom_site_fract_z
_atom_site_occupancy
_atom_site_U_iso_or_equiv
_atom_site_attached_hydrogens
Fe FeM11 0.00000 0.00000 0.00000 1.00000 0.01013 0
Fe FeM12 0.00000 0.00000 0.50000 1.00000 0.01013 0
Zn ZnM2 0.40800 0.18300 0.34900 0.47000 0.01013 0
Mn MnM2 0.40800 0.18300 0.34900 0.25000 0.01013 0
Mg MgM2 0.40800 0.18300 0.34900 0.20000 0.01013 0
Fe FeM2 0.40800 0.18300 0.34900 0.08000 0.01013 0
S S1 0.09400 0.13800 0.27900 1.00000 0.01013 0
S S2 0.70800 0.06900 0.88300 1.00000 0.01013 0
O O1 0.01000 0.10500 0.11900 1.00000 0.01013 0
O O2 0.21600 0.16500 0.23000 1.00000 0.01013 0
O O3 0.11500 0.08100 0.42800 1.00000 0.01013 0
O O4 0.02100 0.19800 0.35300 1.00000 0.01013 0
O O5 0.74000 0.11600 0.74200 1.00000 0.01013 0
O O6 0.81100 0.01000 0.92500 1.00000 0.01013 0
O O7 0.71100 0.11200 0.04800 1.00000 0.01013 0
O O8 0.58300 0.03500 0.82300 1.00000 0.01013 0
O O-H 0.01400 0.03000 0.75000 1.00000 0.01013 1
O Wat1 0.45000 0.11300 0.11900 1.00000 0.01013 2
O Wat2 0.60300 0.20600 0.46700 1.00000 0.01013 2
O Wat3 0.33600 0.24800 0.56100 1.00000 0.01013 2
O Wat4 0.83000 0.06700 0.42000 1.00000 0.01013 2
O Wat5 0.91600 0.22200 0.68100 1.00000 0.01013 2
O Wat6 0.20800 0.16200 0.82200 1.00000 0.01013 2
O Wat7 0.41400 0.08800 0.52800 1.00000 0.01013 2
